data_4029172
loop_
_publ_author_name
'Jim\'enez-Os\'es, Gonzalo'
'Aydillo, Carlos'
'Busto, Jes\'us H'
'Zurbano, Mar\'ia M'
'Peregrina, Jes\'us M'
'Avenoza, Alberto'

_publ_section_title
;
 Influence of amino Acid stereocenters on the formation of bicyclic
 n,o-acetals.
;
_journal_issue 6
_journal_name_full 'The Journal of organic chemistry'
_journal_page_first 2556
_journal_page_last 2563
_journal_paper_doi 10.1021/jo500015c
_journal_volume 79
_journal_year 2014
_chemical_absolute_configuration syn
_chemical_formula_sum 'C11 H17 N O6'
_chemical_formula_weight 259.26
_chemical_name_systematic
;
 ?
;
_space_group_IT_number 4
_symmetry_cell_setting monoclinic
_symmetry_space_group_name_Hall 'P 2yb'
_symmetry_space_group_name_H-M 'P 1 21 1'
_atom_sites_solution_hydrogens geom
_atom_sites_solution_primary direct
_atom_sites_solution_secondary difmap
_audit_creation_method SHELXL-97
_cell_angle_alpha 90.00
_cell_angle_beta 97.770(2)
_cell_angle_gamma 90.00
_cell_formula_units_Z 2
_cell_length_a 5.7610(2)
_cell_length_b 15.9190(8)
_cell_length_c 6.7360(3)
_cell_measurement_reflns_used 1281
_cell_measurement_temperature 100(2)
_cell_measurement_theta_max 27.48
_cell_measurement_theta_min 0.41
_cell_volume 612.08(5)
_computing_cell_refinement 'Denzo and Scalepak (1997)'
_computing_data_collection 'Nonius Kappa CCD'
_computing_data_reduction 'Denzo and Scalepak (1997)'
_computing_molecular_graphics 'ORTEP III'
_computing_publication_material 'SHELXL-97 (Sheldrick, 1997)'
_computing_structure_refinement 'SHELXL-97 (Sheldrick, 1997)'
_computing_structure_solution 'SHELXS-97 (Sheldrick, 1990)'
_diffrn_ambient_temperature 100(2)
_diffrn_measured_fraction_theta_full 0.982
_diffrn_measured_fraction_theta_max 0.982
_diffrn_measurement_device_type 'Nonius Kappa CCD'
_diffrn_measurement_method CCD
_diffrn_radiation_monochromator graphite
_diffrn_radiation_source 'normal-focus sealed tube'
_diffrn_radiation_type MoK\a
_diffrn_radiation_wavelength 0.71073
_diffrn_reflns_av_R_equivalents 0.0406
_diffrn_reflns_av_sigmaI/netI 0.0405
_diffrn_reflns_limit_h_max 7
_diffrn_reflns_limit_h_min -7
_diffrn_reflns_limit_k_max 20
_diffrn_reflns_limit_k_min -20
_diffrn_reflns_limit_l_max 8
_diffrn_reflns_limit_l_min -7
_diffrn_reflns_number 4573
_diffrn_reflns_theta_full 27.51
_diffrn_reflns_theta_max 27.51
_diffrn_reflns_theta_min 3.05
_exptl_absorpt_coefficient_mu 0.115
_exptl_absorpt_correction_type none
_exptl_crystal_colour colourless
_exptl_crystal_density_diffrn 1.407
_exptl_crystal_density_method 'not measured'
_exptl_crystal_description prism
_exptl_crystal_F_000 276
_exptl_crystal_size_max 0.7
_exptl_crystal_size_mid 0.7
_exptl_crystal_size_min 0.25
_refine_diff_density_max 0.253
_refine_diff_density_min -0.144
_refine_diff_density_rms 0.038
_refine_ls_abs_structure_details 'Flack H D (1983), Acta Cryst. A39, 876-881'
_refine_ls_abs_structure_Flack -0.3(7)
_refine_ls_extinction_method none
_refine_ls_goodness_of_fit_ref 1.080
_refine_ls_hydrogen_treatment mixed
_refine_ls_matrix_type full
_refine_ls_number_parameters 207
_refine_ls_number_reflns 2587
_refine_ls_number_restraints 1
_refine_ls_restrained_S_all 1.080
_refine_ls_R_factor_all 0.0350
_refine_ls_R_factor_gt 0.0315
_refine_ls_shift/su_max 0.000
_refine_ls_shift/su_mean 0.000
_refine_ls_structure_factor_coef Fsqd
_refine_ls_weighting_details 'calc w=1/[\s^2^(Fo^2^)+(0.0228P)^2^+0.1719P] where P=(Fo^2^+2Fc^2^)/3'
_refine_ls_weighting_scheme calc
_refine_ls_wR_factor_gt 0.0721
_refine_ls_wR_factor_ref 0.0749
_reflns_number_gt 2460
_reflns_number_total 2587
_reflns_threshold_expression >2sigma(I)
_cod_data_source_file jo500015c_si_004.cif
_cod_data_source_block shelxl
_cod_depositor_comments
;
The following automatic conversions were performed:

'_symmetry_cell_setting' value 'Monoclinic' changed to 'monoclinic'
according to
/usr/data/users/saulius/crontab/automatic-downloads/current/ACS/lib/dictionaries/cif_core.dic
dictionary named 'cif_core.dic' version 2.4.2 from 2011-04-26.

Automatic conversion script
Id: cif_fix_values 2281 2013-09-26 08:29:07Z andrius 
;
_cod_original_sg_symbol_H-M 'P 21'
_cod_database_code 4029172

loop_
_symmetry_equiv_pos_as_xyz
'x, y, z'
'-x, y+1/2, -z'

loop_
_atom_site_label
_atom_site_type_symbol
_atom_site_fract_x
_atom_site_fract_y
_atom_site_fract_z
_atom_site_U_iso_or_equiv
_atom_site_adp_type
_atom_site_occupancy
_atom_site_symmetry_multiplicity
_atom_site_calc_flag
_atom_site_refinement_flags
O1 O 0.60892(19) 0.19429(7) -0.04864(15) 0.0156(2) Uani 1 1 d .
O2 O 0.27204(19) 0.12564(7) 0.02127(16) 0.0166(2) Uani 1 1 d .
O3 O 0.33412(18) 0.17868(7) 0.38179(15) 0.0145(2) Uani 1 1 d .
O4 O 0.3974(2) 0.45924(8) 0.4609(2) 0.0260(3) Uani 1 1 d .
N5 N 0.5500(2) 0.26924(8) 0.21894(18) 0.0123(3) Uani 1 1 d .
O6 O 0.5897(2) 0.33557(7) -0.07952(17) 0.0193(3) Uani 1 1 d .
O7 O 0.73301(19) 0.38669(7) 0.47936(18) 0.0187(3) Uani 1 1 d .
C8 C 0.5386(2) 0.18160(10) 0.2867(2) 0.0123(3) Uani 1 1 d .
C9 C 0.5052(3) 0.39808(10) 0.4225(2) 0.0152(3) Uani 1 1 d .
C10 C 0.3871(3) 0.32237(10) 0.3116(2) 0.0138(3) Uani 1 1 d .
C11 C 0.1729(3) 0.34794(11) 0.1655(3) 0.0199(3) Uani 1 1 d .
H11A H 0.1037 0.2989 0.0988 0.030 Uiso 1 1 calc R
H11B H 0.2195 0.3862 0.0682 0.030 Uiso 1 1 calc R
H11C H 0.0607 0.3748 0.2377 0.030 Uiso 1 1 calc R
C12 C 0.5799(2) 0.27364(10) 0.0218(2) 0.0139(3) Uani 1 1 d .
C13 C 0.2058(3) 0.08253(13) -0.1651(3) 0.0239(4) Uani 1 1 d .
C14 C 0.8489(3) 0.45046(12) 0.6126(3) 0.0212(4) Uani 1 1 d .
C15 C 0.5108(3) 0.13331(10) 0.0831(2) 0.0139(3) Uani 1 1 d .
C16 C 0.3182(3) 0.26005(10) 0.4714(2) 0.0161(3) Uani 1 1 d .
C17 C 0.7539(3) 0.15730(10) 0.4309(2) 0.0173(3) Uani 1 1 d .
H17A H 0.8899 0.1599 0.3631 0.026 Uiso 1 1 calc R
H17B H 0.7354 0.1012 0.4786 0.026 Uiso 1 1 calc R
H17C H 0.7724 0.1955 0.5422 0.026 Uiso 1 1 calc R
C18 C 0.6496(3) 0.05335(11) 0.0719(3) 0.0194(3) Uani 1 1 d .
H18C H 0.815(4) 0.0626(14) 0.121(3) 0.026(5) Uiso 1 1 d .
H16A H 0.155(4) 0.2684(14) 0.491(3) 0.024(5) Uiso 1 1 d .
H13C H 0.224(4) 0.0223(15) -0.151(3) 0.032(6) Uiso 1 1 d .
H14A H 0.797(4) 0.5060(15) 0.568(3) 0.029(6) Uiso 1 1 d .
H13A H 0.298(4) 0.1051(13) -0.269(3) 0.025(5) Uiso 1 1 d .
H14B H 0.815(4) 0.4414(15) 0.737(4) 0.034(6) Uiso 1 1 d .
H16B H 0.421(3) 0.2642(13) 0.599(3) 0.017(4) Uiso 1 1 d .
H13B H 0.033(4) 0.0951(13) -0.201(3) 0.029(5) Uiso 1 1 d .
H18A H 0.641(3) 0.0368(13) -0.067(3) 0.019(5) Uiso 1 1 d .
H14C H 1.012(5) 0.4434(15) 0.605(4) 0.040(6) Uiso 1 1 d .
H18B H 0.592(4) 0.0102(17) 0.150(4) 0.045(7) Uiso 1 1 d .

loop_
_atom_site_aniso_label
_atom_site_aniso_U_11
_atom_site_aniso_U_22
_atom_site_aniso_U_33
_atom_site_aniso_U_23
_atom_site_aniso_U_13
_atom_site_aniso_U_12
O1 0.0214(6) 0.0142(6) 0.0123(5) -0.0012(5) 0.0060(4) -0.0022(4)
O2 0.0152(5) 0.0209(6) 0.0131(5) -0.0036(4) -0.0007(4) -0.0032(5)
O3 0.0168(5) 0.0137(5) 0.0139(5) -0.0027(4) 0.0054(4) -0.0041(4)
O4 0.0249(6) 0.0173(6) 0.0359(7) -0.0083(5) 0.0044(5) 0.0018(5)
N5 0.0154(6) 0.0116(6) 0.0100(6) 0.0010(5) 0.0026(5) -0.0001(5)
O6 0.0270(6) 0.0163(6) 0.0148(5) 0.0032(5) 0.0038(5) -0.0028(5)
O7 0.0176(6) 0.0195(6) 0.0191(6) -0.0075(5) 0.0030(5) -0.0037(5)
C8 0.0140(6) 0.0118(7) 0.0115(6) 0.0005(6) 0.0029(5) -0.0026(6)
C9 0.0175(7) 0.0158(8) 0.0130(7) 0.0005(6) 0.0043(6) -0.0026(6)
C10 0.0142(7) 0.0134(7) 0.0141(7) -0.0018(6) 0.0024(6) -0.0002(6)
C11 0.0173(8) 0.0211(8) 0.0208(8) -0.0020(7) 0.0007(6) 0.0014(6)
C12 0.0138(6) 0.0167(8) 0.0114(7) -0.0015(6) 0.0016(5) -0.0023(6)
C13 0.0274(8) 0.0302(10) 0.0133(8) -0.0055(7) 0.0000(7) -0.0092(8)
C14 0.0219(8) 0.0242(9) 0.0182(8) -0.0072(7) 0.0050(6) -0.0096(7)
C15 0.0151(7) 0.0153(8) 0.0115(7) 0.0012(6) 0.0031(6) -0.0028(6)
C16 0.0187(7) 0.0158(8) 0.0147(7) -0.0031(6) 0.0060(6) -0.0039(6)
C17 0.0169(7) 0.0174(8) 0.0164(7) 0.0023(6) -0.0021(6) -0.0024(6)
C18 0.0241(8) 0.0155(8) 0.0192(8) -0.0013(7) 0.0050(6) 0.0011(7)

loop_
_atom_type_symbol
_atom_type_description
_atom_type_scat_dispersion_real
_atom_type_scat_dispersion_imag
_atom_type_scat_source
C C 0.0033 0.0016 'International Tables Vol C Tables 4.2.6.8 and 6.1.1.4'
H H 0.0000 0.0000 'International Tables Vol C Tables 4.2.6.8 and 6.1.1.4'
O O 0.0106 0.0060 'International Tables Vol C Tables 4.2.6.8 and 6.1.1.4'
N N 0.0061 0.0033 'International Tables Vol C Tables 4.2.6.8 and 6.1.1.4'

loop_
_geom_angle_atom_site_label_1
_geom_angle_atom_site_label_2
_geom_angle_atom_site_label_3
_geom_angle
C12 O1 C15 108.89(11)
C15 O2 C13 116.08(12)
C8 O3 C16 105.34(11)
C12 N5 C10 123.92(13)
C12 N5 C8 111.55(13)
C10 N5 C8 110.94(11)
C9 O7 C14 115.80(13)
O3 C8 N5 104.24(11)
O3 C8 C17 111.07(12)
N5 C8 C17 111.90(12)
O3 C8 C15 112.86(11)
N5 C8 C15 101.42(11)
C17 C8 C15 114.48(12)
O4 C9 O7 124.56(15)
O4 C9 C10 122.37(14)
O7 C9 C10 112.98(13)
N5 C10 C11 112.86(12)
N5 C10 C9 113.27(12)
C11 C10 C9 111.87(13)
N5 C10 C16 99.49(12)
C11 C10 C16 110.91(13)
C9 C10 C16 107.66(12)
C10 C11 H11A 109.5
C10 C11 H11B 109.5
H11A C11 H11B 109.5
C10 C11 H11C 109.5
H11A C11 H11C 109.5
H11B C11 H11C 109.5
O6 C12 N5 127.99(15)
O6 C12 O1 122.81(13)
N5 C12 O1 109.14(13)
O2 C13 H13C 112.2(14)
O2 C13 H13A 109.7(12)
H13C C13 H13A 111.1(18)
O2 C13 H13B 104.6(12)
H13C C13 H13B 108.1(18)
H13A C13 H13B 111.0(16)
O7 C14 H14A 110.5(14)
O7 C14 H14B 108.9(16)
H14A C14 H14B 110(2)
O7 C14 H14C 105.0(15)
H14A C14 H14C 111(2)
H14B C14 H14C 112(2)
O2 C15 O1 108.76(12)
O2 C15 C18 114.89(14)
O1 C15 C18 106.00(12)
O2 C15 C8 106.65(12)
O1 C15 C8 101.64(11)
C18 C15 C8 117.82(13)
O3 C16 C10 104.34(12)
O3 C16 H16A 107.3(13)
C10 C16 H16A 110.5(13)
O3 C16 H16B 111.4(12)
C10 C16 H16B 112.7(11)
H16A C16 H16B 110.4(16)
C8 C17 H17A 109.5
C8 C17 H17B 109.5
H17A C17 H17B 109.5
C8 C17 H17C 109.5
H17A C17 H17C 109.5
H17B C17 H17C 109.5
C15 C18 H18C 110.8(13)
C15 C18 H18A 108.6(12)
H18C C18 H18A 106.8(17)
C15 C18 H18B 110.7(15)
H18C C18 H18B 109(2)
H18A C18 H18B 111.3(19)

loop_
_geom_bond_atom_site_label_1
_geom_bond_atom_site_label_2
_geom_bond_distance
O1 C12 1.3677(19)
O1 C15 1.4780(17)
O2 C15 1.3878(19)
O2 C13 1.4363(19)
O3 C8 1.4160(17)
O3 C16 1.4372(19)
O4 C9 1.202(2)
N5 C12 1.3635(18)
N5 C10 1.4643(19)
N5 C8 1.4721(19)
O6 C12 1.205(2)
O7 C9 1.3290(19)
O7 C14 1.456(2)
C8 C17 1.518(2)
C8 C15 1.561(2)
C9 C10 1.528(2)
C10 C11 1.526(2)
C10 C16 1.554(2)
C11 H11A 0.9600
C11 H11B 0.9600
C11 H11C 0.9600
C13 H13C 0.97(2)
C13 H13A 1.00(2)
C13 H13B 1.01(2)
C14 H14A 0.97(2)
C14 H14B 0.89(3)
C14 H14C 0.96(3)
C15 C18 1.510(2)
C16 H16A 0.98(2)
C16 H16B 0.978(19)
C17 H17A 0.9600
C17 H17B 0.9600
C17 H17C 0.9600
C18 H18C 0.98(2)
C18 H18A 0.96(2)
C18 H18B 0.95(3)
